data_4077227
loop_
_publ_author_name
'Greidanus, Grace'
'McDonald, Robert'
'Stryker, Jeffrey M.'

_publ_section_title
;
 Crystallographic Investigation of Substituted Allyl and Titanacyclobutane
 Complexes of Bis(2-N,N-dialkylaminoindenyl)titanium. Structure and
 Reactivity as a Function of the Dialkylamino Substituents
;
_journal_issue 12
_journal_name_full Organometallics
_journal_page_first 2492
_journal_paper_doi 10.1021/om000799n
_journal_volume 20
_journal_year 2001
_chemical_formula_sum 'C31 H33 N2 Ti'
_chemical_formula_weight 481.49
_space_group_IT_number 61
_symmetry_cell_setting orthorhombic
_symmetry_space_group_name_Hall '-P 2ac 2ab'
_symmetry_space_group_name_H-M 'P b c a'
_atom_sites_solution_hydrogens geom
_atom_sites_solution_primary direct
_atom_sites_solution_secondary difmap
_audit_creation_method 'manual editing of SHELXL template'
_cell_angle_alpha 90.00
_cell_angle_beta 90.00
_cell_angle_gamma 90.00
_cell_formula_units_Z 8
_cell_length_a 9.8686(15)
_cell_length_b 18.510(3)
_cell_length_c 27.427(4)
_cell_measurement_reflns_used 3088
_cell_measurement_temperature 193(2)
_cell_volume 5010.0(13)
_computing_cell_refinement 'Bruker SMART'
_computing_data_collection 'Bruker SMART'
_computing_data_reduction 'Bruker SHELXTL'
_computing_molecular_graphics 'Bruker SHELXTL'
_computing_publication_material 'Bruker SHELXTL'
_computing_structure_refinement 'SHELXL-97 (Sheldrick, 1997)'
_computing_structure_solution 'SHELXS-97 (Sheldrick, 1990)'
_diffrn_ambient_temperature 193(2)
_diffrn_measured_fraction_theta_full 0.997
_diffrn_measured_fraction_theta_max 0.997
_diffrn_measurement_device_type 'CCD area detector'
_diffrn_measurement_method 'phi and omega scans'
_diffrn_radiation_monochromator graphite
_diffrn_radiation_source 'fine-focus rotating anode'
_diffrn_radiation_type MoK\a
_diffrn_radiation_wavelength 0.71073
_diffrn_reflns_av_R_equivalents 0.2742
_diffrn_reflns_av_sigmaI/netI 0.2190
_diffrn_reflns_limit_h_max 12
_diffrn_reflns_limit_h_min -11
_diffrn_reflns_limit_k_max 21
_diffrn_reflns_limit_k_min -22
_diffrn_reflns_limit_l_max 30
_diffrn_reflns_limit_l_min -33
_diffrn_reflns_number 25624
_diffrn_reflns_theta_full 25.75
_diffrn_reflns_theta_max 25.75
_diffrn_reflns_theta_min 1.48
_exptl_absorpt_coefficient_mu 0.363
_exptl_absorpt_correction_T_max 0.9703
_exptl_absorpt_correction_T_min 0.2272
_exptl_absorpt_correction_type SADABS
_exptl_crystal_colour 'dark green'
_exptl_crystal_density_diffrn 1.277
_exptl_crystal_density_method 'not measured'
_exptl_crystal_description prism
_exptl_crystal_F_000 2040
_exptl_crystal_size_max 0.27
_exptl_crystal_size_mid 0.21
_exptl_crystal_size_min 0.08
_refine_diff_density_max 0.632
_refine_diff_density_min -0.745
_refine_diff_density_rms 0.087
_refine_ls_extinction_method none
_refine_ls_goodness_of_fit_ref 0.837
_refine_ls_hydrogen_treatment mixed
_refine_ls_matrix_type full
_refine_ls_number_parameters 307
_refine_ls_number_reflns 4778
_refine_ls_number_restraints 0
_refine_ls_restrained_S_all 0.837
_refine_ls_R_factor_all 0.2104
_refine_ls_R_factor_gt 0.0772
_refine_ls_shift/su_max 0.002
_refine_ls_shift/su_mean 0.000
_refine_ls_structure_factor_coef Fsqd
_refine_ls_weighting_details 'calc w=1/[\s^2^(Fo^2^)+(0.0976P)^2^+0.0000P] where P=(Fo^2^+2Fc^2^)/3'
_refine_ls_weighting_scheme calc
_refine_ls_wR_factor_gt 0.1721
_refine_ls_wR_factor_ref 0.2241
_reflns_number_gt 1687
_reflns_number_total 4778
_reflns_threshold_expression >2sigma(I)
_cod_data_source_file om000799n.cif
_cod_data_source_block jms9904
_cod_depositor_comments
;
The following automatic conversions were performed:

'_symmetry_cell_setting' value 'Orthorhombic' changed to
'orthorhombic' according to
/home/saulius/struct/CIF-dictionaries/cif_core.dic dictionary named
'cif_core.dic' version 2.4.2 from 2011-04-26.

Automatic conversion script
Id: cif_fix_values 1715 2011-07-08 13:25:40Z adriana 
;
_cod_original_cell_volume 5010.1(13)
_cod_original_sg_symbol_H-M Pbca
_cod_database_code 4077227

loop_
_symmetry_equiv_pos_as_xyz
'x, y, z'
'-x+1/2, -y, z+1/2'
'-x, y+1/2, -z+1/2'
'x+1/2, -y+1/2, -z'
'-x, -y, -z'
'x-1/2, y, -z-1/2'
'x, -y-1/2, z-1/2'
'-x-1/2, y-1/2, z'

loop_
_atom_site_label
_atom_site_type_symbol
_atom_site_fract_x
_atom_site_fract_y
_atom_site_fract_z
_atom_site_U_iso_or_equiv
_atom_site_adp_type
_atom_site_occupancy
_atom_site_symmetry_multiplicity
_atom_site_calc_flag
_atom_site_refinement_flags
Ti Ti 0.34506(11) 0.55334(6) 0.37225(4) 0.0349(3) Uani 1 1 d .
N1 N 0.2344(6) 0.4038(3) 0.4361(2) 0.0465(15) Uani 1 1 d .
N2 N 0.4005(8) 0.4198(4) 0.2909(2) 0.082(2) Uani 1 1 d .
C1 C 0.5067(7) 0.5149(3) 0.4362(2) 0.0383(16) Uani 1 1 d .
H1 H 0.4594 0.5117 0.4683 0.046 Uiso 1 1 calc R
C2 C 0.5265(7) 0.5883(4) 0.4234(2) 0.0429(17) Uani 1 1 d .
H2 H 0.6139 0.6004 0.4068 0.051 Uiso 1 1 calc R
C3 C 0.4266(6) 0.6436(3) 0.4241(2) 0.0398(17) Uani 1 1 d .
H3A H 0.4519 0.6898 0.4084 0.048 Uiso 1 1 calc R
H3B H 0.3772 0.6500 0.4552 0.048 Uiso 1 1 calc R
C4 C 0.2217(8) 0.3393(4) 0.4061(3) 0.065(2) Uani 1 1 d .
H4A H 0.2481 0.3506 0.3725 0.098 Uiso 1 1 calc R
H4B H 0.1275 0.3225 0.4066 0.098 Uiso 1 1 calc R
H4C H 0.2809 0.3013 0.4190 0.098 Uiso 1 1 calc R
C5 C 0.1974(7) 0.3923(4) 0.4873(2) 0.059(2) Uani 1 1 d .
H5A H 0.2081 0.4376 0.5054 0.089 Uiso 1 1 calc R
H5B H 0.2564 0.3553 0.5015 0.089 Uiso 1 1 calc R
H5C H 0.1028 0.3764 0.4892 0.089 Uiso 1 1 calc R
C6 C 0.5018(10) 0.3728(4) 0.3101(3) 0.090(3) Uani 1 1 d .
H6A H 0.4768 0.3225 0.3033 0.136 Uiso 1 1 calc R
H6B H 0.5090 0.3799 0.3454 0.136 Uiso 1 1 calc R
H6C H 0.5891 0.3836 0.2947 0.136 Uiso 1 1 calc R
C7 C 0.3370(10) 0.3984(5) 0.2487(4) 0.106(3) Uani 1 1 d .
H7A H 0.2673 0.4338 0.2400 0.160 Uiso 1 1 calc R
H7B H 0.2947 0.3511 0.2537 0.160 Uiso 1 1 calc R
H7C H 0.4037 0.3951 0.2223 0.160 Uiso 1 1 calc R
C11 C 0.6088(7) 0.4588(4) 0.4325(2) 0.0411(17) Uani 1 1 d .
C12 C 0.5792(7) 0.3894(4) 0.4499(2) 0.0438(17) Uani 1 1 d .
H12 H 0.4923 0.3806 0.4636 0.053 Uiso 1 1 calc R
C13 C 0.6718(8) 0.3328(4) 0.4480(2) 0.0512(19) Uani 1 1 d .
H13 H 0.6483 0.2864 0.4601 0.061 Uiso 1 1 calc R
C14 C 0.7978(8) 0.3450(5) 0.4283(3) 0.063(2) Uani 1 1 d .
H14 H 0.8617 0.3068 0.4261 0.075 Uiso 1 1 calc R
C15 C 0.8313(8) 0.4136(5) 0.4117(2) 0.058(2) Uani 1 1 d .
H15 H 0.9195 0.4221 0.3990 0.070 Uiso 1 1 calc R
C16 C 0.7397(8) 0.4692(4) 0.4132(2) 0.053(2) Uani 1 1 d .
H16 H 0.7647 0.5154 0.4010 0.064 Uiso 1 1 calc R
C21 C 0.3243(7) 0.5480(4) 0.2872(2) 0.0487(19) Uani 1 1 d .
H21 H 0.2372 0.5396 0.2694 0.058 Uiso 1 1 calc R
C22 C 0.4198(8) 0.4940(4) 0.2977(2) 0.0525(19) Uani 1 1 d .
C23 C 0.5357(8) 0.5274(4) 0.3180(2) 0.053(2) Uani 1 1 d .
H23 H 0.6220 0.5028 0.3273 0.064 Uiso 1 1 calc R
C24 C 0.5149(7) 0.6042(4) 0.3146(2) 0.0457(18) Uani 1 1 d .
C25 C 0.5977(8) 0.6652(5) 0.3233(2) 0.061(2) Uani 1 1 d .
H25 H 0.6886 0.6583 0.3336 0.073 Uiso 1 1 calc R
C26 C 0.5516(10) 0.7312(5) 0.3174(3) 0.068(2) Uani 1 1 d .
H26 H 0.6096 0.7710 0.3237 0.082 Uiso 1 1 calc R
C27 C 0.4180(10) 0.7440(4) 0.3018(3) 0.064(2) Uani 1 1 d .
H27 H 0.3867 0.7923 0.2987 0.077 Uiso 1 1 calc R
C28 C 0.3325(8) 0.6884(4) 0.2912(2) 0.055(2) Uani 1 1 d .
H28 H 0.2422 0.6975 0.2809 0.066 Uiso 1 1 calc R
C29 C 0.3815(7) 0.6164(4) 0.2958(2) 0.0428(18) Uani 1 1 d .
C31 C 0.1497(6) 0.4794(4) 0.3663(2) 0.0424(16) Uani 1 1 d .
H31 H 0.1367 0.4402 0.3416 0.051 Uiso 1 1 calc R
C32 C 0.1912(6) 0.4680(4) 0.4156(2) 0.0379(17) Uani 1 1 d .
C33 C 0.1848(6) 0.5351(3) 0.4387(2) 0.0358(16) Uani 1 1 d .
H33 H 0.2057 0.5435 0.4740 0.043 Uiso 1 1 calc R
C34 C 0.1214(6) 0.5867(3) 0.4074(2) 0.0342(16) Uani 1 1 d .
C35 C 0.0787(6) 0.6581(4) 0.4139(2) 0.0428(17) Uani 1 1 d .
H35 H 0.0965 0.6831 0.4435 0.051 Uiso 1 1 calc R
C36 C 0.0110(7) 0.6908(4) 0.3768(3) 0.0504(18) Uani 1 1 d .
H36 H -0.0207 0.7388 0.3816 0.061 Uiso 1 1 calc R
C37 C -0.0147(7) 0.6575(4) 0.3317(3) 0.054(2) Uani 1 1 d .
H37 H -0.0609 0.6831 0.3067 0.065 Uiso 1 1 calc R
C38 C 0.0273(6) 0.5881(4) 0.3240(2) 0.0445(18) Uani 1 1 d .
H38 H 0.0101 0.5647 0.2938 0.053 Uiso 1 1 calc R
C39 C 0.0968(6) 0.5514(4) 0.3619(2) 0.0381(16) Uani 1 1 d .

loop_
_atom_site_aniso_label
_atom_site_aniso_U_11
_atom_site_aniso_U_22
_atom_site_aniso_U_33
_atom_site_aniso_U_23
_atom_site_aniso_U_13
_atom_site_aniso_U_12
Ti 0.0422(6) 0.0412(7) 0.0213(6) 0.0001(6) 0.0017(6) -0.0038(6)
N1 0.057(4) 0.042(4) 0.041(3) 0.006(3) 0.007(3) -0.007(3)
N2 0.138(7) 0.055(5) 0.052(4) -0.005(4) -0.002(5) 0.006(5)
C1 0.056(4) 0.039(4) 0.020(3) -0.002(3) -0.008(3) 0.003(3)
C2 0.053(4) 0.047(5) 0.029(4) -0.008(3) -0.002(3) -0.009(4)
C3 0.054(4) 0.036(4) 0.030(4) -0.008(3) 0.000(3) -0.006(3)
C4 0.085(6) 0.035(5) 0.077(6) 0.008(4) 0.012(5) 0.010(4)
C5 0.073(5) 0.060(6) 0.045(4) 0.016(4) -0.002(4) -0.010(4)
C6 0.118(8) 0.068(7) 0.086(7) 0.013(5) 0.039(6) 0.029(6)
C7 0.126(8) 0.084(7) 0.109(8) -0.047(6) -0.046(7) 0.004(6)
C11 0.045(4) 0.057(5) 0.021(3) -0.004(3) -0.003(3) 0.002(3)
C12 0.050(4) 0.048(5) 0.033(4) 0.003(3) -0.005(4) -0.003(4)
C13 0.064(5) 0.050(5) 0.040(4) -0.005(4) -0.005(4) -0.001(4)
C14 0.054(5) 0.070(6) 0.065(5) -0.006(5) -0.007(4) 0.020(4)
C15 0.046(4) 0.082(6) 0.047(4) 0.003(4) 0.008(4) 0.008(4)
C16 0.062(5) 0.052(5) 0.046(5) 0.006(4) 0.000(4) 0.003(4)
C21 0.065(5) 0.060(5) 0.021(3) 0.001(4) 0.003(4) 0.007(4)
C22 0.086(6) 0.039(5) 0.033(4) -0.004(4) 0.017(4) 0.000(4)
C23 0.066(5) 0.069(6) 0.024(4) 0.008(4) 0.014(4) 0.018(4)
C24 0.056(5) 0.065(6) 0.016(3) 0.002(3) 0.008(3) -0.010(4)
C25 0.069(5) 0.079(7) 0.035(4) 0.010(5) 0.017(4) -0.019(5)
C26 0.096(7) 0.059(6) 0.051(5) 0.005(5) 0.012(5) -0.032(5)
C27 0.105(8) 0.042(5) 0.044(5) 0.000(4) 0.025(5) -0.008(5)
C28 0.079(6) 0.055(5) 0.031(4) 0.006(4) 0.024(4) 0.005(4)
C29 0.068(5) 0.044(5) 0.017(3) 0.001(3) 0.012(3) 0.002(4)
C31 0.046(4) 0.047(4) 0.034(4) -0.006(3) -0.005(4) -0.012(3)
C32 0.040(4) 0.040(5) 0.034(4) 0.003(3) -0.003(3) -0.002(3)
C33 0.044(4) 0.041(5) 0.023(3) 0.004(3) 0.003(3) 0.001(3)
C34 0.043(4) 0.032(4) 0.028(3) 0.000(3) 0.009(3) -0.002(3)
C35 0.044(4) 0.051(5) 0.034(4) -0.001(4) 0.010(3) -0.001(3)
C36 0.052(4) 0.049(5) 0.050(5) 0.004(4) 0.003(4) 0.011(3)
C37 0.049(5) 0.064(6) 0.048(5) 0.021(4) -0.011(4) -0.005(4)
C38 0.042(4) 0.065(5) 0.027(4) 0.002(4) -0.012(3) -0.008(4)
C39 0.043(4) 0.044(4) 0.028(4) -0.003(3) -0.004(3) -0.001(3)

loop_
_atom_type_symbol
_atom_type_description
_atom_type_scat_dispersion_real
_atom_type_scat_dispersion_imag
_atom_type_scat_source
C C 0.0033 0.0016 'International Tables Vol C Tables 4.2.6.8 and 6.1.1.4'
H H 0.0000 0.0000 'International Tables Vol C Tables 4.2.6.8 and 6.1.1.4'
N N 0.0061 0.0033 'International Tables Vol C Tables 4.2.6.8 and 6.1.1.4'
Ti Ti 0.2776 0.4457 'International Tables Vol C Tables 4.2.6.8 and 6.1.1.4'

loop_
_geom_angle_atom_site_label_1
_geom_angle_atom_site_label_2
_geom_angle_atom_site_label_3
_geom_angle
C3 Ti C21 131.7(2)
C3 Ti C2 35.2(2)
C21 Ti C2 131.9(2)
C3 Ti C31 137.3(2)
C21 Ti C31 80.5(2)
C2 Ti C31 144.6(2)
C3 Ti C29 97.5(2)
C21 Ti C29 34.2(2)
C2 Ti C29 105.6(2)
C31 Ti C29 109.8(2)
C3 Ti C22 136.8(3)
C21 Ti C22 34.1(2)
C2 Ti C22 113.1(3)
C31 Ti C22 85.9(2)
C29 Ti C22 56.4(2)
C3 Ti C33 82.4(2)
C21 Ti C33 133.0(2)
C2 Ti C33 94.9(2)
C31 Ti C33 56.2(2)
C29 Ti C33 144.0(2)
C22 Ti C33 139.7(2)
C3 Ti C23 104.2(3)
C21 Ti C23 56.9(2)
C2 Ti C23 80.3(3)
C31 Ti C23 118.0(3)
C29 Ti C23 56.9(2)
C22 Ti C23 33.7(2)
C33 Ti C23 158.0(2)
C3 Ti C39 115.0(2)
C21 Ti C39 78.4(2)
C2 Ti C39 145.5(2)
C31 Ti C39 34.5(2)
C29 Ti C39 93.2(2)
C22 Ti C39 101.4(2)
C33 Ti C39 55.9(2)
C23 Ti C39 133.7(2)
C3 Ti C1 63.4(2)
C21 Ti C1 138.5(2)
C2 Ti C1 33.9(2)
C31 Ti C1 114.1(2)
C29 Ti C1 130.9(2)
C22 Ti C1 105.6(2)
C33 Ti C1 81.3(2)
C23 Ti C1 83.1(2)
C39 Ti C1 135.8(2)
C3 Ti C34 83.8(2)
C21 Ti C34 108.6(2)
C2 Ti C34 112.0(2)
C31 Ti C34 56.5(2)
C29 Ti C34 110.3(2)
C22 Ti C34 134.9(2)
C33 Ti C34 33.75(19)
C23 Ti C34 165.2(2)
C39 Ti C34 33.50(18)
C1 Ti C34 111.7(2)
C3 Ti C24 83.3(2)
C21 Ti C24 56.1(2)
C2 Ti C24 76.3(2)
C31 Ti C24 136.2(2)
C29 Ti C24 33.8(2)
C22 Ti C24 55.5(2)
C33 Ti C24 164.7(2)
C23 Ti C24 33.9(2)
C39 Ti C24 127.0(2)
C1 Ti C24 97.1(2)
C34 Ti C24 138.6(2)
C32 N1 C4 116.7(6)
C32 N1 C5 115.9(5)
C4 N1 C5 113.7(5)
C7 N2 C22 117.2(7)
C7 N2 C6 117.1(7)
C22 N2 C6 117.0(8)
C2 C1 C11 125.1(6)
C2 C1 Ti 68.8(3)
C11 C1 Ti 127.2(4)
C1 C2 C3 126.2(6)
C1 C2 Ti 77.3(4)
C3 C2 Ti 71.3(4)
C2 C3 Ti 73.5(3)
C12 C11 C16 116.4(6)
C12 C11 C1 119.3(6)
C16 C11 C1 124.3(6)
C13 C12 C11 122.7(7)
C14 C13 C12 119.0(7)
C13 C14 C15 119.7(7)
C16 C15 C14 121.3(7)
C15 C16 C11 120.8(7)
C22 C21 C29 109.7(7)
C22 C21 Ti 76.4(4)
C29 C21 Ti 76.2(4)
N2 C22 C21 125.4(8)
N2 C22 C23 126.4(7)
C21 C22 C23 108.2(7)
N2 C22 Ti 120.9(5)
C21 C22 Ti 69.4(4)
C23 C22 Ti 73.7(4)
C22 C23 C24 107.0(6)
C22 C23 Ti 72.7(4)
C24 C23 Ti 74.6(4)
C25 C24 C29 117.8(7)
C25 C24 C23 134.0(8)
C29 C24 C23 108.1(6)
C25 C24 Ti 125.8(4)
C29 C24 Ti 70.8(4)
C23 C24 Ti 71.5(4)
C26 C25 C24 121.4(8)
C25 C26 C27 121.2(8)
C28 C27 C26 121.2(8)
C27 C28 C29 118.6(8)
C21 C29 C28 133.8(7)
C21 C29 C24 106.7(6)
C28 C29 C24 119.5(7)
C21 C29 Ti 69.6(3)
C28 C29 Ti 118.4(4)
C24 C29 Ti 75.4(4)
C32 C31 C39 108.6(5)
C32 C31 Ti 77.7(4)
C39 C31 Ti 76.4(3)
N1 C32 C33 126.5(6)
N1 C32 C31 126.9(6)
C33 C32 C31 106.6(6)
N1 C32 Ti 123.4(4)
C33 C32 Ti 71.3(3)
C31 C32 Ti 68.2(3)
C32 C33 C34 109.9(6)
C32 C33 Ti 75.8(4)
C34 C33 Ti 75.0(3)
C35 C34 C39 119.6(6)
C35 C34 C33 133.3(6)
C39 C34 C33 107.1(5)
C35 C34 Ti 123.5(4)
C39 C34 Ti 72.5(3)
C33 C34 Ti 71.3(3)
C36 C35 C34 118.2(6)
C35 C36 C37 123.5(6)
C38 C37 C36 119.5(6)
C37 C38 C39 119.0(6)
C38 C39 C34 120.2(6)
C38 C39 C31 132.9(6)
C34 C39 C31 106.9(5)
C38 C39 Ti 123.9(4)
C34 C39 Ti 74.0(3)
C31 C39 Ti 69.1(3)

loop_
_geom_bond_atom_site_label_1
_geom_bond_atom_site_label_2
_geom_bond_distance
Ti C3 2.336(6)
Ti C21 2.344(6)
Ti C2 2.364(6)
Ti C31 2.370(6)
Ti C29 2.428(6)
Ti C22 2.434(7)
Ti C33 2.437(6)
Ti C23 2.447(7)
Ti C39 2.467(6)
Ti C1 2.474(6)
Ti C34 2.486(6)
Ti C24 2.488(6)
N1 C32 1.382(8)
N1 C4 1.455(8)
N1 C5 1.466(7)
N2 C7 1.373(9)
N2 C22 1.401(9)
N2 C6 1.426(10)
C1 C2 1.417(8)
C1 C11 1.451(9)
C2 C3 1.420(9)
C11 C12 1.400(8)
C11 C16 1.410(9)
C12 C13 1.392(9)
C13 C14 1.374(10)
C14 C15 1.389(10)
C15 C16 1.371(9)
C21 C22 1.404(9)
C21 C29 1.406(9)
C22 C23 1.413(10)
C23 C24 1.438(9)
C24 C25 1.414(9)
C24 C29 1.432(9)
C25 C26 1.314(10)
C26 C27 1.406(11)
C27 C28 1.362(10)
C28 C29 1.423(9)
C31 C32 1.430(8)
C31 C39 1.437(8)
C32 C33 1.396(8)
C33 C34 1.430(8)
C34 C35 1.399(8)
C34 C39 1.427(8)
C35 C36 1.360(8)
C36 C37 1.405(9)
C37 C38 1.366(9)
C38 C39 1.419(8)

loop_
_geom_torsion_atom_site_label_1
_geom_torsion_atom_site_label_2
_geom_torsion_atom_site_label_3
_geom_torsion_atom_site_label_4
_geom_torsion
C3 Ti C1 C2 -26.7(4)
C21 Ti C1 C2 97.2(5)
C31 Ti C1 C2 -159.3(4)
C29 Ti C1 C2 49.4(5)
C22 Ti C1 C2 108.2(4)
C33 Ti C1 C2 -112.5(4)
C23 Ti C1 C2 83.0(4)
C39 Ti C1 C2 -126.0(4)
C34 Ti C1 C2 -97.5(4)
C24 Ti C1 C2 52.1(4)
C3 Ti C1 C11 -145.4(7)
C21 Ti C1 C11 -21.5(8)
C2 Ti C1 C11 -118.6(8)
C31 Ti C1 C11 82.0(6)
C29 Ti C1 C11 -69.2(7)
C22 Ti C1 C11 -10.4(6)
C33 Ti C1 C11 128.9(6)
C23 Ti C1 C11 -35.6(6)
C39 Ti C1 C11 115.3(6)
C34 Ti C1 C11 143.8(6)
C24 Ti C1 C11 -66.5(6)
C11 C1 C2 C3 176.5(6)
Ti C1 C2 C3 55.1(6)
C11 C1 C2 Ti 121.4(6)
C3 Ti C2 C1 135.7(6)
C21 Ti C2 C1 -118.0(4)
C31 Ti C2 C1 33.8(6)
C29 Ti C2 C1 -143.4(4)
C22 Ti C2 C1 -83.8(4)
C33 Ti C2 C1 66.4(4)
C23 Ti C2 C1 -91.9(4)
C39 Ti C2 C1 96.1(5)
C34 Ti C2 C1 96.5(4)
C24 Ti C2 C1 -126.3(4)
C21 Ti C2 C3 106.2(4)
C31 Ti C2 C3 -101.9(5)
C29 Ti C2 C3 80.8(4)
C22 Ti C2 C3 140.5(4)
C33 Ti C2 C3 -69.3(4)
C23 Ti C2 C3 132.4(4)
C39 Ti C2 C3 -39.6(6)
C1 Ti C2 C3 -135.7(6)
C34 Ti C2 C3 -39.2(4)
C24 Ti C2 C3 98.0(4)
C1 C2 C3 Ti -57.6(6)
C21 Ti C3 C2 -106.7(4)
C31 Ti C3 C2 123.3(4)
C29 Ti C3 C2 -106.4(4)
C22 Ti C3 C2 -58.8(5)
C33 Ti C3 C2 109.9(4)
C23 Ti C3 C2 -48.7(4)
C39 Ti C3 C2 156.5(4)
C1 Ti C3 C2 25.9(4)
C34 Ti C3 C2 143.9(4)
C24 Ti C3 C2 -75.6(4)
C2 C1 C11 C12 175.2(6)
Ti C1 C11 C12 -96.1(7)
C2 C1 C11 C16 -3.7(10)
Ti C1 C11 C16 85.1(8)
C16 C11 C12 C13 -0.8(9)
C1 C11 C12 C13 -179.7(6)
C11 C12 C13 C14 0.1(10)
C12 C13 C14 C15 1.2(10)
C13 C14 C15 C16 -1.8(11)
C14 C15 C16 C11 1.1(11)
C12 C11 C16 C15 0.2(9)
C1 C11 C16 C15 179.0(6)
C3 Ti C21 C22 115.1(5)
C2 Ti C21 C22 67.3(6)
C31 Ti C21 C22 -96.6(5)
C29 Ti C21 C22 114.6(6)
C33 Ti C21 C22 -118.8(5)
C23 Ti C21 C22 36.1(4)
C39 Ti C21 C22 -131.7(5)
C1 Ti C21 C22 19.2(6)
C34 Ti C21 C22 -146.4(4)
C24 Ti C21 C22 77.0(5)
C3 Ti C21 C29 0.5(5)
C2 Ti C21 C29 -47.3(5)
C31 Ti C21 C29 148.8(4)
C22 Ti C21 C29 -114.6(6)
C33 Ti C21 C29 126.6(4)
C23 Ti C21 C29 -78.5(4)
C39 Ti C21 C29 113.7(4)
C1 Ti C21 C29 -95.4(5)
C34 Ti C21 C29 99.0(4)
C24 Ti C21 C29 -37.6(4)
C7 N2 C22 C21 41.8(11)
C6 N2 C22 C21 -171.5(7)
C7 N2 C22 C23 -140.7(8)
C6 N2 C22 C23 6.1(10)
C7 N2 C22 Ti 127.4(7)
C6 N2 C22 Ti -85.9(8)
C29 C21 C22 N2 -176.3(6)
Ti C21 C22 N2 114.0(6)
C29 C21 C22 C23 5.7(7)
Ti C21 C22 C23 -63.9(5)
C29 C21 C22 Ti 69.7(4)
C3 Ti C22 N2 140.9(6)
C21 Ti C22 N2 -119.8(9)
C2 Ti C22 N2 108.5(6)
C31 Ti C22 N2 -40.6(6)
C29 Ti C22 N2 -157.6(8)
C33 Ti C22 N2 -21.7(9)
C23 Ti C22 N2 123.0(9)
C39 Ti C22 N2 -71.5(7)
C1 Ti C22 N2 73.3(7)
C34 Ti C22 N2 -71.9(7)
C24 Ti C22 N2 161.2(8)
C3 Ti C22 C21 -99.3(5)
C2 Ti C22 C21 -131.7(5)
C31 Ti C22 C21 79.2(5)
C29 Ti C22 C21 -37.9(4)
C33 Ti C22 C21 98.1(5)
C23 Ti C22 C21 -117.2(6)
C39 Ti C22 C21 48.3(5)
C1 Ti C22 C21 -166.9(4)
C34 Ti C22 C21 47.8(6)
C24 Ti C22 C21 -79.0(5)
C3 Ti C22 C23 17.9(6)
C21 Ti C22 C23 117.2(6)
C2 Ti C22 C23 -14.5(5)
C31 Ti C22 C23 -163.5(4)
C29 Ti C22 C23 79.4(4)
C33 Ti C22 C23 -144.7(4)
C39 Ti C22 C23 165.5(4)
C1 Ti C22 C23 -49.7(5)
C34 Ti C22 C23 165.1(4)
C24 Ti C22 C23 38.3(4)
N2 C22 C23 C24 176.0(6)
C21 C22 C23 C24 -6.1(7)
Ti C22 C23 C24 -67.3(4)
N2 C22 C23 Ti -116.7(7)
C21 C22 C23 Ti 61.2(4)
C3 Ti C23 C22 -167.5(4)
C21 Ti C23 C22 -36.6(4)
C2 Ti C23 C22 166.5(5)
C31 Ti C23 C22 18.7(5)
C29 Ti C23 C22 -77.7(4)
C33 Ti C23 C22 87.4(7)
C39 Ti C23 C22 -19.8(6)
C1 Ti C23 C22 132.3(5)
C34 Ti C23 C22 -45.7(11)
C24 Ti C23 C22 -113.8(6)
C3 Ti C23 C24 -53.7(4)
C21 Ti C23 C24 77.2(4)
C2 Ti C23 C24 -79.7(4)
C31 Ti C23 C24 132.4(4)
C29 Ti C23 C24 36.1(4)
C22 Ti C23 C24 113.8(6)
C33 Ti C23 C24 -158.8(5)
C39 Ti C23 C24 94.0(5)
C1 Ti C23 C24 -114.0(4)
C34 Ti C23 C24 68.1(11)
C22 C23 C24 C25 -171.7(7)
Ti C23 C24 C25 122.3(7)
C22 C23 C24 C29 4.3(7)
Ti C23 C24 C29 -61.7(4)
C22 C23 C24 Ti 66.0(4)
C3 Ti C24 C25 -3.4(7)
C21 Ti C24 C25 149.0(8)
C2 Ti C24 C25 -38.4(7)
C31 Ti C24 C25 158.2(6)
C29 Ti C24 C25 110.9(9)
C22 Ti C24 C25 -169.5(8)
C33 Ti C24 C25 17.7(13)
C23 Ti C24 C25 -131.5(9)
C39 Ti C24 C25 113.0(7)
C1 Ti C24 C25 -65.4(7)
C34 Ti C24 C25 69.4(8)
C3 Ti C24 C29 -114.3(4)
C21 Ti C24 C29 38.1(4)
C2 Ti C24 C29 -149.3(5)
C31 Ti C24 C29 47.2(6)
C22 Ti C24 C29 79.6(4)
C33 Ti C24 C29 -93.2(9)
C23 Ti C24 C29 117.6(6)
C39 Ti C24 C29 2.1(5)
C1 Ti C24 C29 -176.3(4)
C34 Ti C24 C29 -41.5(5)
C3 Ti C24 C23 128.1(4)
C21 Ti C24 C23 -79.5(4)
C2 Ti C24 C23 93.1(4)
C31 Ti C24 C23 -70.4(5)
C29 Ti C24 C23 -117.6(6)
C22 Ti C24 C23 -38.0(4)
C33 Ti C24 C23 149.2(8)
C39 Ti C24 C23 -115.5(4)
C1 Ti C24 C23 66.1(4)
C34 Ti C24 C23 -159.1(4)
C29 C24 C25 C26 4.4(9)
C23 C24 C25 C26 -179.8(7)
Ti C24 C25 C26 -81.0(8)
C24 C25 C26 C27 -0.5(11)
C25 C26 C27 C28 -1.6(12)
C26 C27 C28 C29 -0.4(10)
C22 C21 C29 C28 179.8(6)
Ti C21 C29 C28 -110.4(7)
C22 C21 C29 C24 -2.9(7)
Ti C21 C29 C24 66.9(4)
C22 C21 C29 Ti -69.8(4)
C27 C28 C29 C21 -178.6(6)
C27 C28 C29 C24 4.4(9)
C27 C28 C29 Ti 93.1(7)
C25 C24 C29 C21 175.9(5)
C23 C24 C29 C21 -0.9(7)
Ti C24 C29 C21 -63.0(4)
C25 C24 C29 C28 -6.4(8)
C23 C24 C29 C28 176.8(5)
Ti C24 C29 C28 114.7(5)
C25 C24 C29 Ti -121.1(5)
C23 C24 C29 Ti 62.1(4)
C3 Ti C29 C21 -179.6(4)
C2 Ti C29 C21 145.4(4)
C31 Ti C29 C21 -32.9(5)
C22 Ti C29 C21 37.8(4)
C33 Ti C29 C21 -92.2(5)
C23 Ti C29 C21 78.3(4)
C39 Ti C29 C21 -63.9(4)
C1 Ti C29 C21 119.3(4)
C34 Ti C29 C21 -93.4(4)
C24 Ti C29 C21 114.4(6)
C3 Ti C29 C28 -49.9(6)
C21 Ti C29 C28 129.7(8)
C2 Ti C29 C28 -84.9(6)
C31 Ti C29 C28 96.8(6)
C22 Ti C29 C28 167.4(7)
C33 Ti C29 C28 37.4(8)
C23 Ti C29 C28 -152.0(7)
C39 Ti C29 C28 65.8(6)
C1 Ti C29 C28 -111.0(6)
C34 Ti C29 C28 36.2(6)
C24 Ti C29 C28 -115.9(8)
C3 Ti C29 C24 66.0(4)
C21 Ti C29 C24 -114.4(6)
C2 Ti C29 C24 31.0(5)
C31 Ti C29 C24 -147.3(4)
C22 Ti C29 C24 -76.7(4)
C33 Ti C29 C24 153.3(4)
C23 Ti C29 C24 -36.1(4)
C39 Ti C29 C24 -178.3(4)
C1 Ti C29 C24 4.9(5)
C34 Ti C29 C24 152.1(4)
C3 Ti C31 C32 -51.5(5)
C21 Ti C31 C32 163.9(4)
C2 Ti C31 C32 4.8(6)
C29 Ti C31 C32 -178.0(4)
C22 Ti C31 C32 130.0(4)
C33 Ti C31 C32 -35.5(3)
C23 Ti C31 C32 119.7(4)
C39 Ti C31 C32 -112.9(5)
C1 Ti C31 C32 24.7(4)
C34 Ti C31 C32 -76.3(4)
C24 Ti C31 C32 156.2(4)
C3 Ti C31 C39 61.4(5)
C21 Ti C31 C39 -83.2(4)
C2 Ti C31 C39 117.6(4)
C29 Ti C31 C39 -65.2(4)
C22 Ti C31 C39 -117.2(4)
C33 Ti C31 C39 77.4(4)
C23 Ti C31 C39 -127.4(3)
C1 Ti C31 C39 137.5(3)
C34 Ti C31 C39 36.6(3)
C24 Ti C31 C39 -90.9(4)
C4 N1 C32 C33 175.1(6)
C5 N1 C32 C33 37.1(9)
C4 N1 C32 C31 -7.7(9)
C5 N1 C32 C31 -145.7(6)
C4 N1 C32 Ti -94.3(6)
C5 N1 C32 Ti 127.7(5)
C39 C31 C32 N1 172.8(6)
Ti C31 C32 N1 -116.3(6)
C39 C31 C32 C33 -9.5(7)
Ti C31 C32 C33 61.4(4)
C39 C31 C32 Ti -70.9(4)
C3 Ti C32 N1 -94.1(5)
C21 Ti C32 N1 103.4(5)
C2 Ti C32 N1 -56.3(6)
C31 Ti C32 N1 120.7(7)
C29 Ti C32 N1 123.9(5)
C22 Ti C32 N1 67.5(5)
C33 Ti C32 N1 -121.9(7)
C23 Ti C32 N1 38.1(6)
C39 Ti C32 N1 159.8(6)
C1 Ti C32 N1 -36.7(5)
C34 Ti C32 N1 -159.4(6)
C24 Ti C32 N1 53.9(10)
C3 Ti C32 C33 27.8(4)
C21 Ti C32 C33 -134.6(4)
C2 Ti C32 C33 65.6(4)
C31 Ti C32 C33 -117.3(5)
C29 Ti C32 C33 -114.2(4)
C22 Ti C32 C33 -170.6(4)
C23 Ti C32 C33 160.0(4)
C39 Ti C32 C33 -78.3(4)
C1 Ti C32 C33 85.3(4)
C34 Ti C32 C33 -37.5(3)
C24 Ti C32 C33 175.8(7)
C3 Ti C32 C31 145.1(4)
C21 Ti C32 C31 -17.3(5)
C2 Ti C32 C31 -177.1(4)
C29 Ti C32 C31 3.1(6)
C22 Ti C32 C31 -53.2(4)
C33 Ti C32 C31 117.3(5)
C23 Ti C32 C31 -82.6(5)
C39 Ti C32 C31 39.0(3)
C1 Ti C32 C31 -157.4(4)
C34 Ti C32 C31 79.8(4)
C24 Ti C32 C31 -66.8(9)
N1 C32 C33 C34 -173.8(6)
C31 C32 C33 C34 8.5(7)
Ti C32 C33 C34 67.9(4)
N1 C32 C33 Ti 118.3(6)
C31 C32 C33 Ti -59.4(4)
C3 Ti C33 C32 -154.1(4)
C21 Ti C33 C32 63.4(5)
C2 Ti C33 C32 -121.2(4)
C31 Ti C33 C32 36.8(4)
C29 Ti C33 C32 113.6(5)
C22 Ti C33 C32 14.0(6)
C23 Ti C33 C32 -44.8(8)
C39 Ti C33 C32 78.7(4)
C1 Ti C33 C32 -90.0(4)
C34 Ti C33 C32 115.6(5)
C24 Ti C33 C32 -175.2(8)
C3 Ti C33 C34 90.3(4)
C21 Ti C33 C34 -52.2(5)
C2 Ti C33 C34 123.2(4)
C31 Ti C33 C34 -78.8(4)
C29 Ti C33 C34 -2.0(6)
C22 Ti C33 C34 -101.6(5)
C23 Ti C33 C34 -160.4(6)
C39 Ti C33 C34 -36.9(3)
C1 Ti C33 C34 154.4(4)
C24 Ti C33 C34 69.2(9)
C32 C33 C34 C35 172.8(6)
Ti C33 C34 C35 -118.8(7)
C32 C33 C34 C39 -4.3(7)
Ti C33 C34 C39 64.1(4)
C32 C33 C34 Ti -68.4(4)
C3 Ti C34 C35 44.6(5)
C21 Ti C34 C35 -87.5(5)
C2 Ti C34 C35 66.1(6)
C31 Ti C34 C35 -152.0(6)
C29 Ti C34 C35 -51.2(6)
C22 Ti C34 C35 -113.5(5)
C33 Ti C34 C35 130.1(7)
C23 Ti C34 C35 -79.5(11)
C39 Ti C34 C35 -114.3(7)
C1 Ti C34 C35 102.7(5)
C24 Ti C34 C35 -28.0(7)
C3 Ti C34 C39 158.9(4)
C21 Ti C34 C39 26.8(4)
C2 Ti C34 C39 -179.6(4)
C31 Ti C34 C39 -37.7(3)
C29 Ti C34 C39 63.1(4)
C22 Ti C34 C39 0.8(5)
C33 Ti C34 C39 -115.6(5)
C23 Ti C34 C39 34.9(11)
C1 Ti C34 C39 -143.0(4)
C24 Ti C34 C39 86.3(4)
C3 Ti C34 C33 -85.5(4)
C21 Ti C34 C33 142.4(4)
C2 Ti C34 C33 -64.0(4)
C31 Ti C34 C33 77.9(4)
C29 Ti C34 C33 178.7(4)
C22 Ti C34 C33 116.4(4)
C23 Ti C34 C33 150.5(9)
C39 Ti C34 C33 115.6(5)
C1 Ti C34 C33 -27.3(4)
C24 Ti C34 C33 -158.1(4)
C39 C34 C35 C36 1.9(9)
C33 C34 C35 C36 -174.9(6)
Ti C34 C35 C36 89.7(7)
C34 C35 C36 C37 -2.0(10)
C35 C36 C37 C38 1.3(10)
C36 C37 C38 C39 -0.4(9)
C37 C38 C39 C34 0.4(9)
C37 C38 C39 C31 178.0(7)
C37 C38 C39 Ti -90.0(7)
C35 C34 C39 C38 -1.2(9)
C33 C34 C39 C38 176.4(6)
Ti C34 C39 C38 -120.3(6)
C35 C34 C39 C31 -179.3(5)
C33 C34 C39 C31 -1.7(7)
Ti C34 C39 C31 61.6(4)
C35 C34 C39 Ti 119.1(5)
C33 C34 C39 Ti -63.3(4)
C32 C31 C39 C38 -170.9(7)
Ti C31 C39 C38 117.4(7)
C32 C31 C39 C34 6.9(7)
Ti C31 C39 C34 -64.9(4)
C32 C31 C39 Ti 71.8(4)
C3 Ti C39 C38 92.7(6)
C21 Ti C39 C38 -38.2(6)
C2 Ti C39 C38 116.6(6)
C31 Ti C39 C38 -128.3(7)
C29 Ti C39 C38 -7.1(6)
C22 Ti C39 C38 -63.5(6)
C33 Ti C39 C38 153.2(6)
C23 Ti C39 C38 -52.4(7)
C1 Ti C39 C38 169.4(5)
C34 Ti C39 C38 115.9(7)
C24 Ti C39 C38 -8.3(7)
C3 Ti C39 C34 -23.3(4)
C21 Ti C39 C34 -154.1(4)
C2 Ti C39 C34 0.6(6)
C31 Ti C39 C34 115.7(5)
C29 Ti C39 C34 -123.1(4)
C22 Ti C39 C34 -179.4(4)
C33 Ti C39 C34 37.2(3)
C23 Ti C39 C34 -168.4(4)
C1 Ti C39 C34 53.5(5)
C24 Ti C39 C34 -124.3(4)
C3 Ti C39 C31 -139.0(4)
C21 Ti C39 C31 90.2(4)
C2 Ti C39 C31 -115.1(5)
C29 Ti C39 C31 121.2(4)
C22 Ti C39 C31 64.9(4)
C33 Ti C39 C31 -78.5(4)
C23 Ti C39 C31 75.9(4)
C1 Ti C39 C31 -62.2(4)
C34 Ti C39 C31 -115.7(5)
C24 Ti C39 C31 120.0(4)
